data_4103023
loop_
_publ_author_name
'Yunbo Jiang'
'Leland R. Widger'
'Gary D. Kasper'
'Maxime A. Siegler'
'David P. Goldberg'

_publ_contact_author_address
;Department of Chemistry
Johns Hopkins University
Baltimore, MD, 21212
;
_publ_contact_author_email dpg@jhu.edu
_publ_contact_author_name 'David P. Goldberg'
_publ_section_title
;
 Iron(II)-Thiolate S-Oxygenation by O2: Synthetic Models of Cysteine
 Dioxygenase
;
_journal_name_full 'Journal of the American Chemical Society'
_journal_page_first 12214
_journal_page_last 12215
_journal_paper_doi 10.1021/ja105591q
_journal_volume 132
_journal_year 2010
_chemical_formula_moiety '3(C28 H30 F3 N3 O3 S2 Zn), C H3 N O2'
_chemical_formula_sum 'C85 H93 F9 N10 O11 S6 Zn3'
_chemical_formula_weight 1990.16
_chemical_name_systematic
; 
 ? 
;
_space_group_IT_number 2
_symmetry_cell_setting triclinic
_symmetry_space_group_name_Hall '-P 1'
_symmetry_space_group_name_H-M 'P -1'
_atom_sites_solution_hydrogens difmap
_atom_sites_solution_primary direct
_atom_sites_solution_secondary difmap
_audit_creation_method SHELXL-97
_cell_angle_alpha 84.8769(12)
_cell_angle_beta 82.5395(14)
_cell_angle_gamma 79.5386(14)
_cell_formula_units_Z 2
_cell_length_a 8.19913(15)
_cell_length_b 18.9654(3)
_cell_length_c 29.7683(4)
_cell_measurement_reflns_used 21073
_cell_measurement_temperature 110(2)
_cell_measurement_theta_max 26.31
_cell_measurement_theta_min 1.70
_cell_volume 4503.22(13)
_computing_cell_refinement
;       
CrysAlisPro, Oxford Diffraction Ltd.,
Version 1.171.33.48 (release 15-09-2009 CrysAlis171 .NET)
(compiled Sep 15 2009,11:49:04)
;
_computing_data_collection
;
CrysAlisPro, Oxford Diffraction Ltd.,
Version 1.171.33.48 (release 15-09-2009 CrysAlis171 .NET)
(compiled Sep 15 2009,11:49:04)
;
_computing_data_reduction
;
CrysAlisPro, Oxford Diffraction Ltd.,
Version 1.171.33.48 (release 15-09-2009 CrysAlis171 .NET)
(compiled Sep 15 2009,11:49:04)
;
_computing_molecular_graphics 'SHELXTL v6.10 (Sheldrick, 2008)'
_computing_publication_material 'SHELXTL v6.10 (Sheldrick, 2008)'
_computing_structure_refinement 'SHELXL-97 (Sheldrick, 2008)'
_computing_structure_solution 'SHELXS-97 (Sheldrick, 2008)'
_diffrn_ambient_temperature 110(2)
_diffrn_detector_area_resol_mean 15.9890
_diffrn_measured_fraction_theta_full 1.000
_diffrn_measured_fraction_theta_max 1.000
_diffrn_measurement_device_type 'Goniometer KM4/Xcalibur, detector: Sapphire3'
_diffrn_measurement_method '\w scans'
_diffrn_radiation_monochromator graphite
_diffrn_radiation_source 'Enhance (Mo) X-ray Source'
_diffrn_radiation_type MoK\a
_diffrn_radiation_wavelength 0.71073
_diffrn_reflns_av_R_equivalents 0.0514
_diffrn_reflns_av_sigmaI/netI 0.0689
_diffrn_reflns_limit_h_max 10
_diffrn_reflns_limit_h_min -10
_diffrn_reflns_limit_k_max 23
_diffrn_reflns_limit_k_min -23
_diffrn_reflns_limit_l_max 36
_diffrn_reflns_limit_l_min -36
_diffrn_reflns_number 42251
_diffrn_reflns_theta_full 26.00
_diffrn_reflns_theta_max 26.00
_diffrn_reflns_theta_min 1.82
_exptl_absorpt_coefficient_mu 1.014
_exptl_absorpt_correction_T_max 0.937
_exptl_absorpt_correction_T_min 0.740
_exptl_absorpt_correction_type analytical
_exptl_absorpt_process_details
;
CrysAlisPro, Oxford Diffraction Ltd.,
Version 1.171.33.48 (release 15-09-2009 CrysAlis171 .NET)
(compiled Sep 15 2009,11:49:04)
Analytical numeric absorption correction using a multifaceted crystal
            model based on expressions derived by R.C. Clark & J.S. Reid.
(Clark, R. C. & Reid, J. S. (1995). Acta Cryst. A51, 887-897)
;
_exptl_crystal_colour orange
_exptl_crystal_density_diffrn 1.468
_exptl_crystal_density_method 'not measured'
_exptl_crystal_description plate
_exptl_crystal_F_000 2056
_exptl_crystal_size_max 0.44
_exptl_crystal_size_mid 0.23
_exptl_crystal_size_min 0.08
_refine_diff_density_max 0.572
_refine_diff_density_min -0.523
_refine_diff_density_rms 0.070
_refine_ls_extinction_method none
_refine_ls_goodness_of_fit_ref 0.958
_refine_ls_hydrogen_treatment constr
_refine_ls_matrix_type full
_refine_ls_number_parameters 1136
_refine_ls_number_reflns 17682
_refine_ls_number_restraints 0
_refine_ls_restrained_S_all 0.958
_refine_ls_R_factor_all 0.0646
_refine_ls_R_factor_gt 0.0400
_refine_ls_shift/su_max 0.002
_refine_ls_shift/su_mean 0.000
_refine_ls_structure_factor_coef Fsqd
_refine_ls_weighting_details 'calc w=1/[\s^2^(Fo^2^)+(0.0483P)^2^+0.0000P] where P=(Fo^2^+2Fc^2^)/3'
_refine_ls_weighting_scheme calc
_refine_ls_wR_factor_gt 0.0895
_refine_ls_wR_factor_ref 0.0947
_reflns_number_gt 12646
_reflns_number_total 17682
_reflns_threshold_expression I>2\s(I)
_cod_data_source_file ja105591q_si_001_3.cif
_cod_data_source_block x0604a
_cod_original_cell_volume 4503.22(12)
_cod_database_code 4103023

loop_
_symmetry_equiv_pos_as_xyz
'x, y, z'
'-x, -y, -z'

loop_
_atom_site_label
_atom_site_type_symbol
_atom_site_fract_x
_atom_site_fract_y
_atom_site_fract_z
_atom_site_U_iso_or_equiv
_atom_site_adp_type
_atom_site_occupancy
_atom_site_symmetry_multiplicity
_atom_site_calc_flag
_atom_site_refinement_flags
Zn1 Zn 0.54785(4) 0.202075(16) 0.354140(11) 0.01739(8) Uani 1 1 d .
S1A S 0.30567(8) 0.24615(4) 0.39502(2) 0.02178(16) Uani 1 1 d .
S2A S 0.55720(9) 0.11373(4) 0.26687(2) 0.02182(16) Uani 1 1 d .
C1A C 0.2490(3) 0.16281(14) 0.41579(9) 0.0186(6) Uani 1 1 d .
C2A C 0.0861(3) 0.16287(15) 0.43707(9) 0.0213(6) Uani 1 1 d .
H2A H 0.0106 0.2071 0.4392 0.026 Uiso 1 1 calc R
C3A C 0.0328(3) 0.09996(16) 0.45499(9) 0.0249(7) Uani 1 1 d .
H3A H -0.0775 0.1016 0.4698 0.030 Uiso 1 1 calc R
C4A C 0.1400(3) 0.03446(16) 0.45138(9) 0.0247(7) Uani 1 1 d .
H4A H 0.1030 -0.0087 0.4635 0.030 Uiso 1 1 calc R
C5A C 0.3008(3) 0.03244(15) 0.43009(9) 0.0214(6) Uani 1 1 d .
H5A H 0.3734 -0.0125 0.4271 0.026 Uiso 1 1 calc R
C6A C 0.3579(3) 0.09587(15) 0.41287(9) 0.0189(6) Uani 1 1 d .
C7A C 0.6553(3) 0.05443(14) 0.39677(9) 0.0187(6) Uani 1 1 d .
C8A C 0.6817(3) -0.01127(15) 0.42883(10) 0.0260(7) Uani 1 1 d .
H8A1 H 0.5974 -0.0056 0.4554 0.039 Uiso 1 1 calc R
H8A2 H 0.7933 -0.0175 0.4386 0.039 Uiso 1 1 calc R
H8A3 H 0.6715 -0.0536 0.4134 0.039 Uiso 1 1 calc R
C9A C 0.8074(3) 0.07602(14) 0.36973(9) 0.0184(6) Uani 1 1 d .
C10A C 0.9625(3) 0.03267(15) 0.36145(9) 0.0217(6) Uani 1 1 d .
H10A H 0.9790 -0.0166 0.3720 0.026 Uiso 1 1 calc R
C11A C 1.0924(3) 0.06247(15) 0.33767(9) 0.0228(6) Uani 1 1 d .
H11A H 1.1990 0.0334 0.3315 0.027 Uiso 1 1 calc R
C12A C 1.0684(3) 0.13469(15) 0.32265(9) 0.0210(6) Uani 1 1 d .
H12A H 1.1575 0.1558 0.3067 0.025 Uiso 1 1 calc R
C13A C 0.9103(3) 0.17505(15) 0.33174(9) 0.0183(6) Uani 1 1 d .
C14A C 0.8627(3) 0.25403(15) 0.32050(9) 0.0205(6) Uani 1 1 d .
C15A C 0.9963(3) 0.29400(16) 0.29958(11) 0.0293(7) Uani 1 1 d .
H15A H 1.0366 0.2781 0.2691 0.044 Uiso 1 1 calc R
H15B H 1.0888 0.2847 0.3183 0.044 Uiso 1 1 calc R
H15C H 0.9517 0.3456 0.2976 0.044 Uiso 1 1 calc R
C16A C 0.6515(3) 0.35730(14) 0.32559(10) 0.0200(6) Uani 1 1 d .
C17A C 0.6306(3) 0.39655(15) 0.36409(10) 0.0222(6) Uani 1 1 d .
C18A C 0.5783(4) 0.47088(15) 0.35819(11) 0.0278(7) Uani 1 1 d .
H18A H 0.5667 0.4994 0.3834 0.033 Uiso 1 1 calc R
C19A C 0.5433(4) 0.50334(16) 0.31657(11) 0.0292(7) Uani 1 1 d .
H19A H 0.5090 0.5540 0.3132 0.035 Uiso 1 1 calc R
C20A C 0.5578(4) 0.46293(15) 0.27988(11) 0.0283(7) Uani 1 1 d .
H20A H 0.5303 0.4859 0.2515 0.034 Uiso 1 1 calc R
C21A C 0.6116(3) 0.38917(15) 0.28327(10) 0.0229(6) Uani 1 1 d .
C22A C 0.6649(3) 0.36067(15) 0.41069(10) 0.0249(7) Uani 1 1 d .
H22A H 0.6618 0.3083 0.4098 0.030 Uiso 1 1 calc R
C23A C 0.8374(4) 0.36710(18) 0.42155(11) 0.0380(8) Uani 1 1 d .
H23A H 0.9216 0.3473 0.3974 0.057 Uiso 1 1 calc R
H23B H 0.8585 0.3404 0.4505 0.057 Uiso 1 1 calc R
H23C H 0.8432 0.4178 0.4237 0.057 Uiso 1 1 calc R
C24A C 0.5319(4) 0.38989(17) 0.44885(10) 0.0350(8) Uani 1 1 d .
H24A H 0.5399 0.4398 0.4528 0.053 Uiso 1 1 calc R
H24B H 0.5502 0.3607 0.4772 0.053 Uiso 1 1 calc R
H24C H 0.4207 0.3878 0.4409 0.053 Uiso 1 1 calc R
C25A C 0.6164(4) 0.34492(16) 0.24287(10) 0.0299(7) Uani 1 1 d .
H25A H 0.6670 0.2943 0.2515 0.036 Uiso 1 1 calc R
C26A C 0.7224(6) 0.3709(2) 0.20089(12) 0.0685(13) Uani 1 1 d .
H26A H 0.6742 0.4203 0.1914 0.103 Uiso 1 1 calc R
H26B H 0.7247 0.3397 0.1762 0.103 Uiso 1 1 calc R
H26C H 0.8364 0.3695 0.2080 0.103 Uiso 1 1 calc R
C27A C 0.4385(4) 0.34491(18) 0.23239(12) 0.0455(9) Uani 1 1 d .
H27A H 0.3708 0.3302 0.2601 0.068 Uiso 1 1 calc R
H27B H 0.4413 0.3112 0.2091 0.068 Uiso 1 1 calc R
H27C H 0.3894 0.3933 0.2213 0.068 Uiso 1 1 calc R
C28A C 0.4887(4) 0.13791(18) 0.21072(11) 0.0364(8) Uani 1 1 d .
N1A N 0.5199(3) 0.09805(11) 0.39064(7) 0.0164(5) Uani 1 1 d .
N2A N 0.7856(3) 0.14527(12) 0.35400(7) 0.0179(5) Uani 1 1 d .
N3A N 0.7083(3) 0.28038(12) 0.33091(7) 0.0182(5) Uani 1 1 d .
O1A O 0.5018(2) 0.18061(10) 0.28939(6) 0.0231(4) Uani 1 1 d .
O2A O 0.7349(2) 0.09405(11) 0.25825(7) 0.0337(5) Uani 1 1 d .
O3A O 0.4677(2) 0.05679(10) 0.28462(7) 0.0311(5) Uani 1 1 d .
F1A F 0.5701(3) 0.18680(10) 0.18797(6) 0.0517(6) Uani 1 1 d .
F2A F 0.5174(3) 0.08021(11) 0.18674(7) 0.0623(6) Uani 1 1 d .
F3A F 0.3269(3) 0.16458(12) 0.21403(7) 0.0556(6) Uani 1 1 d .
Zn2 Zn 0.80739(4) 0.260259(17) 0.708307(11) 0.01929(8) Uani 1 1 d .
S1B S 0.59263(9) 0.30846(4) 0.75771(3) 0.02770(18) Uani 1 1 d .
S2B S 0.74595(9) 0.18864(4) 0.61694(2) 0.02545(17) Uani 1 1 d .
C1B C 0.5052(3) 0.22956(16) 0.77139(9) 0.0254(7) Uani 1 1 d .
C2B C 0.3422(4) 0.23531(19) 0.79363(10) 0.0339(8) Uani 1 1 d .
H2B H 0.2833 0.2812 0.8017 0.041 Uiso 1 1 calc R
C3B C 0.2651(4) 0.1761(2) 0.80411(11) 0.0413(9) Uani 1 1 d .
H3B H 0.1544 0.1815 0.8191 0.050 Uiso 1 1 calc R
C4B C 0.3487(4) 0.1090(2) 0.79278(11) 0.0388(9) Uani 1 1 d .
H4B H 0.2941 0.0686 0.7993 0.047 Uiso 1 1 calc R
C5B C 0.5110(4) 0.10028(17) 0.77209(10) 0.0308(7) Uani 1 1 d .
H5B H 0.5682 0.0538 0.7647 0.037 Uiso 1 1 calc R
C6B C 0.5914(3) 0.15980(16) 0.76198(9) 0.0236(7) Uani 1 1 d .
C7B C 0.8798(4) 0.10522(15) 0.74129(9) 0.0237(7) Uani 1 1 d .
C8B C 0.8875(4) 0.03264(15) 0.76641(10) 0.0347(8) Uani 1 1 d .
H8B1 H 0.8046 0.0358 0.7933 0.052 Uiso 1 1 calc R
H8B2 H 0.9993 0.0165 0.7757 0.052 Uiso 1 1 calc R
H8B3 H 0.8636 -0.0018 0.7465 0.052 Uiso 1 1 calc R
C9B C 1.0386(4) 0.12314(15) 0.71577(9) 0.0226(6) Uani 1 1 d .
C10B C 1.1837(4) 0.07463(16) 0.70492(10) 0.0279(7) Uani 1 1 d .
H10B H 1.1876 0.0247 0.7126 0.034 Uiso 1 1 calc R
C11B C 1.3219(4) 0.09987(16) 0.68278(10) 0.0302(7) Uani 1 1 d .
H11B H 1.4216 0.0672 0.6746 0.036 Uiso 1 1 calc R
C12B C 1.3156(3) 0.17277(16) 0.67244(10) 0.0273(7) Uani 1 1 d .
H12B H 1.4110 0.1910 0.6579 0.033 Uiso 1 1 calc R
C13B C 1.1665(3) 0.21871(15) 0.68379(9) 0.0214(6) Uani 1 1 d .
C14B C 1.1387(3) 0.29864(15) 0.67393(9) 0.0209(6) Uani 1 1 d .
C15B C 1.2860(4) 0.33343(16) 0.65686(11) 0.0322(8) Uani 1 1 d .
H15D H 1.2501 0.3856 0.6530 0.048 Uiso 1 1 calc R
H15E H 1.3366 0.3150 0.6276 0.048 Uiso 1 1 calc R
H15F H 1.3681 0.3226 0.6788 0.048 Uiso 1 1 calc R
C16B C 0.9434(3) 0.40783(14) 0.67327(10) 0.0204(6) Uani 1 1 d .
C17B C 0.9269(3) 0.44877(15) 0.71086(10) 0.0225(6) Uani 1 1 d .
C18B C 0.8794(4) 0.52326(15) 0.70377(11) 0.0279(7) Uani 1 1 d .
H18B H 0.8687 0.5528 0.7285 0.033 Uiso 1 1 calc R
C19B C 0.8481(4) 0.55435(16) 0.66140(11) 0.0307(7) Uani 1 1 d .
H19B H 0.8155 0.6050 0.6572 0.037 Uiso 1 1 calc R
C20B C 0.8640(4) 0.51235(15) 0.62517(11) 0.0288(7) Uani 1 1 d .
H20B H 0.8420 0.5344 0.5961 0.035 Uiso 1 1 calc R
C21B C 0.9119(3) 0.43765(15) 0.63038(10) 0.0245(7) Uani 1 1 d .
C22B C 0.9632(4) 0.41645(16) 0.75775(10) 0.0254(7) Uani 1 1 d .
H22B H 0.9688 0.3633 0.7579 0.030 Uiso 1 1 calc R
C23B C 0.8294(4) 0.44401(19) 0.79554(11) 0.0406(9) Uani 1 1 d .
H23D H 0.8262 0.4956 0.7975 0.061 Uiso 1 1 calc R
H23E H 0.8555 0.4183 0.8245 0.061 Uiso 1 1 calc R
H23F H 0.7205 0.4359 0.7890 0.061 Uiso 1 1 calc R
C24B C 1.1317(4) 0.4296(2) 0.76769(12) 0.0440(9) Uani 1 1 d .
H24D H 1.2191 0.4081 0.7448 0.066 Uiso 1 1 calc R
H24E H 1.1540 0.4077 0.7979 0.066 Uiso 1 1 calc R
H24F H 1.1309 0.4814 0.7668 0.066 Uiso 1 1 calc R
C25B C 0.9257(4) 0.39369(16) 0.58929(10) 0.0310(7) Uani 1 1 d .
H25B H 0.9565 0.3419 0.5996 0.037 Uiso 1 1 calc R
C26B C 1.0643(5) 0.4122(2) 0.55249(12) 0.0508(10) Uani 1 1 d .
H26D H 1.0365 0.4626 0.5413 0.076 Uiso 1 1 calc R
H26E H 1.0741 0.3813 0.5273 0.076 Uiso 1 1 calc R
H26F H 1.1706 0.4045 0.5654 0.076 Uiso 1 1 calc R
C27B C 0.7597(4) 0.40293(18) 0.56993(12) 0.0442(9) Uani 1 1 d .
H27D H 0.6734 0.3908 0.5938 0.066 Uiso 1 1 calc R
H27E H 0.7703 0.3710 0.5452 0.066 Uiso 1 1 calc R
H27F H 0.7286 0.4529 0.5583 0.066 Uiso 1 1 calc R
C28B C 0.9310(4) 0.18730(16) 0.57621(10) 0.0274(7) Uani 1 1 d .
N1B N 0.7552(3) 0.15672(12) 0.73981(7) 0.0213(5) Uani 1 1 d .
N2B N 1.0337(3) 0.19341(12) 0.70477(8) 0.0190(5) Uani 1 1 d .
N3B N 0.9867(3) 0.33046(12) 0.68107(7) 0.0192(5) Uani 1 1 d .
O1B O 0.7481(2) 0.24970(10) 0.64323(6) 0.0236(4) Uani 1 1 d .
O2B O 0.6108(3) 0.20190(14) 0.58934(7) 0.0458(6) Uani 1 1 d .
O3B O 0.7725(3) 0.12037(11) 0.64125(7) 0.0385(6) Uani 1 1 d .
F1B F 0.9191(2) 0.24316(9) 0.54567(6) 0.0423(5) Uani 1 1 d .
F2B F 1.0654(2) 0.18731(12) 0.59676(6) 0.0513(6) Uani 1 1 d .
F3B F 0.9589(2) 0.12810(10) 0.55350(6) 0.0427(5) Uani 1 1 d .
Zn3 Zn 0.20793(4) 0.233734(17) 0.972064(11) 0.01880(8) Uani 1 1 d .
S1C S 0.02397(9) 0.28957(4) 0.92490(3) 0.02757(18) Uani 1 1 d .
S2C S 0.12830(9) 0.13080(4) 1.06003(2) 0.02283(16) Uani 1 1 d .
C1C C -0.0310(3) 0.21139(16) 0.90718(10) 0.0240(7) Uani 1 1 d .
C2C C -0.1712(4) 0.21883(17) 0.88352(10) 0.0302(7) Uani 1 1 d .
H2C H -0.2325 0.2655 0.8773 0.036 Uiso 1 1 calc R
C3C C -0.2220(4) 0.16031(19) 0.86912(10) 0.0364(8) Uani 1 1 d .
H3C H -0.3159 0.1670 0.8526 0.044 Uiso 1 1 calc R
C4C C -0.1366(4) 0.09157(18) 0.87860(10) 0.0352(8) Uani 1 1 d .
H4C H -0.1737 0.0511 0.8693 0.042 Uiso 1 1 calc R
C5C C 0.0022(4) 0.08226(16) 0.90146(10) 0.0271(7) Uani 1 1 d .
H5C H 0.0597 0.0351 0.9082 0.033 Uiso 1 1 calc R
C6C C 0.0594(3) 0.14113(15) 0.91486(9) 0.0226(6) Uani 1 1 d .
C7C C 0.3361(4) 0.09019(14) 0.93379(9) 0.0219(6) Uani 1 1 d .
C8C C 0.3811(4) 0.02782(16) 0.90452(10) 0.0337(8) Uani 1 1 d .
H8C1 H 0.3107 0.0355 0.8797 0.050 Uiso 1 1 calc R
H8C2 H 0.3635 -0.0163 0.9228 0.050 Uiso 1 1 calc R
H8C3 H 0.4987 0.0235 0.8919 0.050 Uiso 1 1 calc R
C9C C 0.4686(3) 0.10582(15) 0.95993(9) 0.0224(6) Uani 1 1 d .
C10C C 0.6138(4) 0.05869(16) 0.96850(10) 0.0268(7) Uani 1 1 d .
H10C H 0.6342 0.0111 0.9589 0.032 Uiso 1 1 calc R
C11C C 0.7279(4) 0.08238(16) 0.99126(10) 0.0286(7) Uani 1 1 d .
H11C H 0.8270 0.0508 0.9980 0.034 Uiso 1 1 calc R
C12C C 0.6979(3) 0.15196(16) 1.00424(10) 0.0254(7) Uani 1 1 d .
H12C H 0.7771 0.1691 1.0192 0.031 Uiso 1 1 calc R
C13C C 0.5511(3) 0.19630(15) 0.99525(9) 0.0209(6) Uani 1 1 d .
C14C C 0.5005(3) 0.27346(15) 1.00583(9) 0.0215(6) Uani 1 1 d .
C15C C 0.6243(4) 0.30784(16) 1.02457(11) 0.0323(8) Uani 1 1 d .
H15G H 0.5804 0.3591 1.0272 0.048 Uiso 1 1 calc R
H15H H 0.7291 0.3021 1.0042 0.048 Uiso 1 1 calc R
H15I H 0.6448 0.2849 1.0546 0.048 Uiso 1 1 calc R
C16C C 0.2992(3) 0.37939(14) 1.00188(9) 0.0192(6) Uani 1 1 d .
C17C C 0.2186(3) 0.40301(15) 1.04384(10) 0.0242(7) Uani 1 1 d .
C18C C 0.1659(4) 0.47702(16) 1.04691(11) 0.0288(7) Uani 1 1 d .
H18C H 0.1123 0.4949 1.0749 0.035 Uiso 1 1 calc R
C19C C 0.1911(4) 0.52443(16) 1.00964(11) 0.0311(7) Uani 1 1 d .
H19C H 0.1566 0.5746 1.0123 0.037 Uiso 1 1 calc R
C20C C 0.2654(4) 0.49947(16) 0.96894(11) 0.0293(7) Uani 1 1 d .
H20C H 0.2804 0.5329 0.9436 0.035 Uiso 1 1 calc R
C21C C 0.3198(3) 0.42643(15) 0.96352(10) 0.0231(6) Uani 1 1 d .
C22C C 0.1857(4) 0.35127(16) 1.08449(10) 0.0294(7) Uani 1 1 d .
H22C H 0.2347 0.3015 1.0756 0.035 Uiso 1 1 calc R
C23C C 0.2658(6) 0.3653(2) 1.12511(13) 0.0703(13) Uani 1 1 d .
H23G H 0.3863 0.3623 1.1167 0.105 Uiso 1 1 calc R
H23H H 0.2453 0.3293 1.1500 0.105 Uiso 1 1 calc R
H23I H 0.2175 0.4134 1.1349 0.105 Uiso 1 1 calc R
C24C C -0.0021(4) 0.35500(18) 1.09630(12) 0.0490(10) Uani 1 1 d .
H24G H -0.0235 0.3182 1.1206 0.073 Uiso 1 1 calc R
H24H H -0.0512 0.3466 1.0694 0.073 Uiso 1 1 calc R
H24I H -0.0523 0.4026 1.1066 0.073 Uiso 1 1 calc R
C25C C 0.3991(4) 0.40016(16) 0.91786(10) 0.0276(7) Uani 1 1 d .
H25C H 0.4025 0.3470 0.9195 0.033 Uiso 1 1 calc R
C26C C 0.5774(4) 0.4132(2) 0.90787(12) 0.0483(10) Uani 1 1 d .
H26G H 0.6279 0.3929 0.8791 0.072 Uiso 1 1 calc R
H26H H 0.6414 0.3901 0.9324 0.072 Uiso 1 1 calc R
H26I H 0.5783 0.4650 0.9056 0.072 Uiso 1 1 calc R
C27C C 0.3000(4) 0.4330(2) 0.87868(11) 0.0423(9) Uani 1 1 d .
H27G H 0.2962 0.4852 0.8758 0.063 Uiso 1 1 calc R
H27H H 0.1861 0.4227 0.8848 0.063 Uiso 1 1 calc R
H27I H 0.3543 0.4124 0.8504 0.063 Uiso 1 1 calc R
C28C C 0.0132(5) 0.14695(18) 1.11578(11) 0.0388(8) Uani 1 1 d .
N1C N 0.2005(3) 0.13627(12) 0.93789(7) 0.0201(5) Uani 1 1 d .
N2C N 0.4405(3) 0.17240(12) 0.97368(8) 0.0204(5) Uani 1 1 d .
N3C N 0.3547(3) 0.30349(12) 0.99681(7) 0.0177(5) Uani 1 1 d .
O1C O 0.0948(2) 0.20215(10) 1.03603(6) 0.0225(4) Uani 1 1 d .
O2C O 0.2988(2) 0.10843(11) 1.06863(7) 0.0357(5) Uani 1 1 d .
O3C O 0.0512(3) 0.07814(11) 1.04344(7) 0.0339(5) Uani 1 1 d .
F1C F 0.0809(3) 0.18933(11) 1.13809(6) 0.0566(6) Uani 1 1 d .
F2C F -0.1440(2) 0.17699(12) 1.11237(7) 0.0600(6) Uani 1 1 d .
F3C F 0.0131(3) 0.08490(10) 1.14065(7) 0.0629(7) Uani 1 1 d .
C1S C 0.3867(4) 0.2145(2) 0.51343(11) 0.0437(9) Uani 1 1 d .
H1S1 H 0.3110 0.1799 0.5227 0.066 Uiso 1 1 calc R
H1S2 H 0.3412 0.2490 0.4898 0.066 Uiso 1 1 calc R
H1S3 H 0.3983 0.2401 0.5397 0.066 Uiso 1 1 calc R
N1S N 0.5524(3) 0.17569(15) 0.49542(9) 0.0317(6) Uani 1 1 d .
O1S O 0.6534(3) 0.21182(13) 0.47630(9) 0.0497(7) Uani 1 1 d .
O2S O 0.5816(3) 0.11026(12) 0.50066(8) 0.0450(6) Uani 1 1 d .

loop_
_atom_site_aniso_label
_atom_site_aniso_U_11
_atom_site_aniso_U_22
_atom_site_aniso_U_33
_atom_site_aniso_U_23
_atom_site_aniso_U_13
_atom_site_aniso_U_12
Zn1 0.01277(15) 0.01769(17) 0.01996(17) 0.00213(13) -0.00124(13) -0.00014(13)
S1A 0.0174(3) 0.0185(4) 0.0267(4) 0.0007(3) 0.0016(3) 0.0002(3)
S2A 0.0206(4) 0.0209(4) 0.0218(4) 0.0004(3) -0.0023(3) 0.0011(3)
C1A 0.0195(14) 0.0218(15) 0.0140(14) 0.0009(12) -0.0031(12) -0.0027(13)
C2A 0.0150(13) 0.0272(16) 0.0212(15) -0.0020(13) -0.0016(12) -0.0025(13)
C3A 0.0175(14) 0.0408(19) 0.0163(15) 0.0006(13) -0.0001(12) -0.0072(14)
C4A 0.0250(15) 0.0305(17) 0.0199(16) 0.0063(13) -0.0015(13) -0.0128(14)
C5A 0.0205(14) 0.0252(16) 0.0179(15) 0.0030(12) -0.0044(12) -0.0032(13)
C6A 0.0165(14) 0.0292(16) 0.0110(14) 0.0020(12) -0.0017(11) -0.0053(13)
C7A 0.0194(14) 0.0178(14) 0.0174(15) -0.0005(12) -0.0025(12) 0.0004(12)
C8A 0.0218(15) 0.0261(16) 0.0264(17) 0.0071(13) -0.0027(13) 0.0013(13)
C9A 0.0184(14) 0.0182(15) 0.0182(15) 0.0000(12) -0.0079(12) 0.0014(12)
C10A 0.0201(14) 0.0235(16) 0.0194(15) -0.0051(12) -0.0015(12) 0.0035(13)
C11A 0.0149(14) 0.0303(17) 0.0216(16) -0.0078(13) -0.0034(12) 0.0041(13)
C12A 0.0142(14) 0.0268(16) 0.0214(15) -0.0029(13) -0.0011(12) -0.0020(13)
C13A 0.0169(14) 0.0241(15) 0.0148(14) 0.0005(12) -0.0039(11) -0.0052(13)
C14A 0.0195(15) 0.0253(16) 0.0183(15) 0.0016(12) -0.0033(12) -0.0090(13)
C15A 0.0215(15) 0.0297(17) 0.0359(18) -0.0001(14) 0.0008(14) -0.0060(14)
C16A 0.0154(14) 0.0168(14) 0.0264(16) 0.0032(12) 0.0010(12) -0.0035(12)
C17A 0.0183(14) 0.0197(15) 0.0282(16) 0.0021(13) -0.0026(12) -0.0043(13)
C18A 0.0292(16) 0.0214(16) 0.0334(18) -0.0029(14) -0.0025(14) -0.0056(14)
C19A 0.0267(16) 0.0186(16) 0.041(2) 0.0034(14) -0.0033(15) -0.0036(14)
C20A 0.0272(16) 0.0243(16) 0.0319(18) 0.0082(14) -0.0041(14) -0.0051(14)
C21A 0.0194(15) 0.0249(16) 0.0227(16) 0.0032(13) 0.0034(12) -0.0054(13)
C22A 0.0287(16) 0.0179(15) 0.0269(17) -0.0010(13) -0.0034(13) -0.0012(13)
C23A 0.0315(18) 0.048(2) 0.0339(19) 0.0061(16) -0.0096(15) -0.0053(17)
C24A 0.0343(18) 0.0380(19) 0.0277(18) 0.0031(15) -0.0002(15) 0.0022(16)
C25A 0.0381(18) 0.0251(17) 0.0215(16) 0.0052(13) -0.0005(14) 0.0020(15)
C26A 0.102(4) 0.062(3) 0.034(2) -0.003(2) 0.027(2) -0.018(3)
C27A 0.055(2) 0.035(2) 0.046(2) -0.0095(17) -0.0270(19) 0.0098(18)
C28A 0.049(2) 0.0325(19) 0.0235(18) -0.0057(15) -0.0054(16) 0.0069(17)
N1A 0.0137(11) 0.0185(12) 0.0164(12) -0.0011(10) -0.0020(9) -0.0007(10)
N2A 0.0150(11) 0.0211(13) 0.0170(12) -0.0024(10) -0.0016(10) -0.0008(10)
N3A 0.0156(12) 0.0187(12) 0.0190(12) 0.0015(10) 0.0000(10) -0.0023(10)
O1A 0.0270(11) 0.0207(10) 0.0194(10) 0.0004(8) -0.0081(9) 0.0048(9)
O2A 0.0181(10) 0.0328(13) 0.0451(14) 0.0028(10) -0.0013(10) 0.0047(10)
O3A 0.0321(12) 0.0255(11) 0.0347(13) -0.0004(10) 0.0017(10) -0.0072(10)
F1A 0.0780(15) 0.0412(12) 0.0259(10) 0.0088(9) 0.0070(10) 0.0012(11)
F2A 0.1093(19) 0.0438(13) 0.0335(12) -0.0146(10) -0.0212(12) 0.0024(13)
F3A 0.0498(13) 0.0703(15) 0.0463(13) -0.0051(11) -0.0290(11) 0.0073(12)
Zn2 0.01608(16) 0.01893(17) 0.02102(18) 0.00025(14) -0.00215(13) 0.00107(14)
S1B 0.0225(4) 0.0255(4) 0.0319(4) -0.0040(3) 0.0041(3) 0.0002(3)
S2B 0.0239(4) 0.0331(4) 0.0201(4) -0.0030(3) -0.0033(3) -0.0058(3)
C1B 0.0236(15) 0.0341(18) 0.0188(16) 0.0026(13) -0.0048(13) -0.0066(14)
C2B 0.0280(17) 0.048(2) 0.0242(17) 0.0003(15) 0.0025(14) -0.0076(16)
C3B 0.0301(18) 0.071(3) 0.0230(18) 0.0085(18) 0.0019(15) -0.0194(19)
C4B 0.044(2) 0.055(2) 0.0229(18) 0.0081(16) -0.0044(15) -0.0271(19)
C5B 0.0365(18) 0.0364(19) 0.0226(17) 0.0068(14) -0.0091(14) -0.0145(16)
C6B 0.0245(15) 0.0340(18) 0.0130(14) 0.0051(13) -0.0040(12) -0.0088(14)
C7B 0.0324(17) 0.0209(15) 0.0178(15) -0.0010(12) -0.0078(13) -0.0014(14)
C8B 0.051(2) 0.0226(17) 0.0270(18) 0.0045(14) -0.0031(16) -0.0016(16)
C9B 0.0279(16) 0.0196(15) 0.0203(15) 0.0015(12) -0.0114(13) 0.0008(13)
C10B 0.0333(17) 0.0235(16) 0.0237(16) -0.0019(13) -0.0112(14) 0.0096(14)
C11B 0.0268(16) 0.0319(18) 0.0276(17) -0.0086(14) -0.0073(14) 0.0123(15)
C12B 0.0171(14) 0.0337(18) 0.0262(17) -0.0019(14) -0.0040(13) 0.0093(14)
C13B 0.0179(14) 0.0253(16) 0.0196(15) -0.0021(13) -0.0078(12) 0.0041(13)
C14B 0.0192(15) 0.0248(16) 0.0189(15) -0.0040(12) -0.0035(12) -0.0025(13)
C15B 0.0217(16) 0.0339(18) 0.041(2) -0.0028(15) -0.0006(14) -0.0068(15)
C16B 0.0145(14) 0.0194(15) 0.0270(16) -0.0014(13) -0.0013(12) -0.0029(12)
C17B 0.0161(14) 0.0233(16) 0.0283(17) -0.0018(13) -0.0007(12) -0.0050(13)
C18B 0.0299(17) 0.0221(16) 0.0325(18) -0.0045(14) 0.0005(14) -0.0082(14)
C19B 0.0328(17) 0.0160(15) 0.042(2) 0.0008(14) -0.0030(15) -0.0027(14)
C20B 0.0286(16) 0.0214(16) 0.0348(18) 0.0020(14) -0.0032(14) -0.0024(14)
C21B 0.0213(15) 0.0243(16) 0.0268(17) -0.0027(13) -0.0008(13) -0.0019(13)
C22B 0.0296(16) 0.0235(16) 0.0239(16) -0.0048(13) -0.0024(13) -0.0055(14)
C23B 0.0385(19) 0.054(2) 0.0257(18) -0.0006(16) 0.0012(15) -0.0034(18)
C24B 0.0346(19) 0.063(2) 0.036(2) -0.0002(18) -0.0097(16) -0.0123(18)
C25B 0.0413(19) 0.0249(17) 0.0243(17) -0.0008(14) -0.0058(15) 0.0022(15)
C26B 0.063(3) 0.054(2) 0.030(2) -0.0042(18) 0.0021(18) -0.002(2)
C27B 0.063(2) 0.0316(19) 0.040(2) -0.0105(16) -0.0245(19) 0.0036(18)
C28B 0.0272(16) 0.0304(17) 0.0245(17) -0.0106(14) -0.0042(14) 0.0008(14)
N1B 0.0247(13) 0.0236(13) 0.0160(12) 0.0001(10) -0.0064(10) -0.0032(11)
N2B 0.0166(12) 0.0194(12) 0.0201(13) -0.0034(10) -0.0062(10) 0.0035(10)
N3B 0.0210(12) 0.0163(12) 0.0181(12) -0.0008(10) -0.0030(10) 0.0024(10)
O1B 0.0237(10) 0.0232(11) 0.0208(11) -0.0034(9) -0.0039(9) 0.0061(9)
O2B 0.0258(12) 0.0831(19) 0.0316(13) -0.0144(13) -0.0074(10) -0.0093(12)
O3B 0.0604(15) 0.0262(12) 0.0278(12) 0.0014(10) 0.0015(11) -0.0106(12)
F1B 0.0567(12) 0.0335(11) 0.0314(11) 0.0013(9) 0.0109(9) -0.0068(10)
F2B 0.0218(9) 0.0948(17) 0.0372(12) -0.0190(11) -0.0031(9) -0.0024(10)
F3B 0.0556(12) 0.0345(11) 0.0329(11) -0.0128(9) 0.0035(9) 0.0046(10)
Zn3 0.01431(16) 0.01892(17) 0.02177(18) -0.00188(14) -0.00227(13) 0.00123(14)
S1C 0.0238(4) 0.0228(4) 0.0360(5) -0.0007(3) -0.0119(3) 0.0017(3)
S2C 0.0215(4) 0.0210(4) 0.0234(4) 0.0000(3) -0.0013(3) 0.0016(3)
C1C 0.0215(15) 0.0291(17) 0.0215(16) -0.0034(13) -0.0013(12) -0.0041(14)
C2C 0.0269(16) 0.0362(19) 0.0260(17) -0.0014(14) -0.0049(14) -0.0005(15)
C3C 0.0313(18) 0.057(2) 0.0255(18) -0.0060(17) -0.0117(15) -0.0138(18)
C4C 0.0421(19) 0.043(2) 0.0245(18) -0.0084(15) -0.0036(15) -0.0159(18)
C5C 0.0322(17) 0.0283(17) 0.0209(16) -0.0032(13) -0.0005(13) -0.0062(14)
C6C 0.0246(15) 0.0284(16) 0.0146(15) -0.0001(12) -0.0006(12) -0.0057(14)
C7C 0.0290(16) 0.0158(15) 0.0174(15) 0.0017(12) -0.0003(13) 0.0025(13)
C8C 0.0442(19) 0.0262(17) 0.0273(18) -0.0056(14) -0.0092(15) 0.0081(15)
C9C 0.0209(15) 0.0216(16) 0.0196(15) 0.0002(12) 0.0048(12) 0.0036(13)
C10C 0.0272(16) 0.0227(16) 0.0237(16) -0.0016(13) 0.0041(13) 0.0087(14)
C11C 0.0185(15) 0.0333(18) 0.0273(17) 0.0025(14) -0.0025(13) 0.0104(14)
C12C 0.0173(14) 0.0329(18) 0.0237(16) 0.0007(14) -0.0024(12) 0.0010(13)
C13C 0.0148(14) 0.0253(16) 0.0199(15) 0.0033(12) 0.0001(12) -0.0003(13)
C14C 0.0205(15) 0.0231(15) 0.0204(15) 0.0027(12) -0.0030(12) -0.0041(13)
C15C 0.0219(16) 0.0318(18) 0.045(2) 0.0020(15) -0.0129(15) -0.0055(14)
C16C 0.0167(14) 0.0184(15) 0.0232(15) -0.0022(12) -0.0053(12) -0.0024(12)
C17C 0.0241(15) 0.0250(16) 0.0239(16) -0.0037(13) -0.0054(13) -0.0028(13)
C18C 0.0307(17) 0.0265(17) 0.0290(18) -0.0064(14) -0.0019(14) -0.0030(14)
C19C 0.0346(18) 0.0176(16) 0.041(2) -0.0044(14) -0.0057(15) -0.0029(14)
C20C 0.0292(17) 0.0264(17) 0.0336(18) 0.0046(14) -0.0064(14) -0.0093(14)
C21C 0.0211(15) 0.0223(16) 0.0270(17) 0.0004(13) -0.0056(13) -0.0058(13)
C22C 0.0406(18) 0.0254(17) 0.0188(16) -0.0006(13) -0.0035(14) 0.0033(15)
C23C 0.117(4) 0.064(3) 0.034(2) 0.003(2) -0.028(2) -0.017(3)
C24C 0.052(2) 0.033(2) 0.047(2) 0.0100(17) 0.0215(19) 0.0085(18)
C25C 0.0297(16) 0.0248(16) 0.0273(17) 0.0052(13) -0.0027(14) -0.0055(14)
C26C 0.0283(18) 0.076(3) 0.041(2) -0.005(2) -0.0044(16) -0.0079(19)
C27C 0.044(2) 0.059(2) 0.0231(18) 0.0015(17) -0.0086(16) -0.0052(19)
C28C 0.050(2) 0.0312(19) 0.0273(19) 0.0062(16) 0.0050(17) 0.0018(18)
N1C 0.0196(12) 0.0216(13) 0.0179(12) 0.0015(10) 0.0007(10) -0.0037(11)
N2C 0.0155(12) 0.0204(13) 0.0218(13) -0.0003(10) 0.0024(10) 0.0026(10)
N3C 0.0151(11) 0.0190(12) 0.0181(12) -0.0010(10) -0.0023(10) -0.0002(10)
O1C 0.0235(10) 0.0198(10) 0.0201(10) 0.0023(8) 0.0022(8) 0.0020(9)
O2C 0.0233(11) 0.0360(13) 0.0446(14) -0.0020(11) -0.0077(10) 0.0058(10)
O3C 0.0364(12) 0.0278(12) 0.0386(13) 0.0019(10) -0.0087(10) -0.0075(10)
F1C 0.0951(17) 0.0418(12) 0.0281(11) -0.0069(10) -0.0113(11) 0.0066(12)
F2C 0.0423(12) 0.0657(15) 0.0545(14) 0.0063(11) 0.0229(11) 0.0113(11)
F3C 0.0992(18) 0.0406(12) 0.0350(12) 0.0145(10) 0.0182(12) -0.0018(12)
C1S 0.0247(17) 0.068(3) 0.033(2) 0.0010(18) -0.0007(15) 0.0021(18)
N1S 0.0284(14) 0.0396(17) 0.0248(15) 0.0033(13) -0.0059(12) -0.0007(14)
O1S 0.0335(13) 0.0463(15) 0.0602(17) 0.0214(13) 0.0072(12) -0.0042(12)
O2S 0.0576(16) 0.0290(13) 0.0492(16) 0.0017(11) -0.0101(13) -0.0089(12)

loop_
_atom_type_symbol
_atom_type_description
_atom_type_scat_dispersion_real
_atom_type_scat_dispersion_imag
_atom_type_scat_source
C C 0.0033 0.0016 'International Tables Vol C Tables 4.2.6.8 and 6.1.1.4'
H H 0.0000 0.0000 'International Tables Vol C Tables 4.2.6.8 and 6.1.1.4'
F F 0.0171 0.0103 'International Tables Vol C Tables 4.2.6.8 and 6.1.1.4'
N N 0.0061 0.0033 'International Tables Vol C Tables 4.2.6.8 and 6.1.1.4'
O O 0.0106 0.0060 'International Tables Vol C Tables 4.2.6.8 and 6.1.1.4'
S S 0.1246 0.1234 'International Tables Vol C Tables 4.2.6.8 and 6.1.1.4'
Zn Zn 0.2839 1.4301 'International Tables Vol C Tables 4.2.6.8 and 6.1.1.4'

loop_
_geom_angle_atom_site_label_1
_geom_angle_atom_site_label_2
_geom_angle_atom_site_label_3
_geom_angle
N2A Zn1 O1A 98.85(8)
N2A Zn1 N3A 75.32(8)
O1A Zn1 N3A 96.22(8)
N2A Zn1 N1A 74.66(8)
O1A Zn1 N1A 99.33(7)
N3A Zn1 N1A 147.91(8)
N2A Zn1 S1A 147.70(7)
O1A Zn1 S1A 109.74(6)
N3A Zn1 S1A 114.84(6)
N1A Zn1 S1A 85.90(6)
C1A S1A Zn1 97.15(9)
O2A S2A O3A 116.09(12)
O2A S2A O1A 114.01(12)
O3A S2A O1A 114.26(12)
O2A S2A C28A 104.49(15)
O3A S2A C28A 103.52(14)
O1A S2A C28A 102.21(13)
C2A C1A C6A 117.8(2)
C2A C1A S1A 117.9(2)
C6A C1A S1A 124.3(2)
C3A C2A C1A 121.5(3)
C3A C2A H2A 119.2
C1A C2A H2A 119.2
C2A C3A C4A 120.2(3)
C2A C3A H3A 119.9
C4A C3A H3A 119.9
C5A C4A C3A 119.7(3)
C5A C4A H4A 120.2
C3A C4A H4A 120.2
C4A C5A C6A 120.7(3)
C4A C5A H5A 119.6
C6A C5A H5A 119.6
C5A C6A N1A 123.9(3)
C5A C6A C1A 120.1(2)
N1A C6A C1A 116.0(2)
N1A C7A C9A 113.8(2)
N1A C7A C8A 129.1(2)
C9A C7A C8A 117.0(2)
C7A C8A H8A1 109.5
C7A C8A H8A2 109.5
H8A1 C8A H8A2 109.5
C7A C8A H8A3 109.5
H8A1 C8A H8A3 109.5
H8A2 C8A H8A3 109.5
N2A C9A C10A 119.9(2)
N2A C9A C7A 113.7(2)
C10A C9A C7A 126.4(2)
C11A C10A C9A 118.8(3)
C11A C10A H10A 120.6
C9A C10A H10A 120.6
C10A C11A C12A 120.5(3)
C10A C11A H11A 119.8
C12A C11A H11A 119.8
C13A C12A C11A 117.9(2)
C13A C12A H12A 121.0
C11A C12A H12A 121.0
N2A C13A C12A 120.9(2)
N2A C13A C14A 113.4(2)
C12A C13A C14A 125.7(2)
N3A C14A C15A 126.7(3)
N3A C14A C13A 115.5(2)
C15A C14A C13A 117.9(2)
C14A C15A H15A 109.5
C14A C15A H15B 109.5
H15A C15A H15B 109.5
C14A C15A H15C 109.5
H15A C15A H15C 109.5
H15B C15A H15C 109.5
C17A C16A C21A 122.2(3)
C17A C16A N3A 117.9(2)
C21A C16A N3A 119.7(3)
C16A C17A C18A 117.2(3)
C16A C17A C22A 121.9(2)
C18A C17A C22A 120.9(3)
C19A C18A C17A 121.2(3)
C19A C18A H18A 119.4
C17A C18A H18A 119.4
C20A C19A C18A 120.2(3)
C20A C19A H19A 119.9
C18A C19A H19A 119.9
C19A C20A C21A 121.4(3)
C19A C20A H20A 119.3
C21A C20A H20A 119.3
C20A C21A C16A 117.6(3)
C20A C21A C25A 120.4(3)
C16A C21A C25A 121.9(3)
C23A C22A C17A 111.7(2)
C23A C22A C24A 110.0(2)
C17A C22A C24A 112.6(2)
C23A C22A H22A 107.4
C17A C22A H22A 107.4
C24A C22A H22A 107.4
C22A C23A H23A 109.5
C22A C23A H23B 109.5
H23A C23A H23B 109.5
C22A C23A H23C 109.5
H23A C23A H23C 109.5
H23B C23A H23C 109.5
C22A C24A H24A 109.5
C22A C24A H24B 109.5
H24A C24A H24B 109.5
C22A C24A H24C 109.5
H24A C24A H24C 109.5
H24B C24A H24C 109.5
C21A C25A C26A 112.7(3)
C21A C25A C27A 109.9(3)
C26A C25A C27A 110.6(3)
C21A C25A H25A 107.8
C26A C25A H25A 107.8
C27A C25A H25A 107.8
C25A C26A H26A 109.5
C25A C26A H26B 109.5
H26A C26A H26B 109.5
C25A C26A H26C 109.5
H26A C26A H26C 109.5
H26B C26A H26C 109.5
C25A C27A H27A 109.5
C25A C27A H27B 109.5
H27A C27A H27B 109.5
C25A C27A H27C 109.5
H27A C27A H27C 109.5
H27B C27A H27C 109.5
F3A C28A F1A 108.0(3)
F3A C28A F2A 108.8(3)
F1A C28A F2A 107.9(3)
F3A C28A S2A 110.8(2)
F1A C28A S2A 111.3(2)
F2A C28A S2A 109.9(2)
C7A N1A C6A 128.0(2)
C7A N1A Zn1 116.36(17)
C6A N1A Zn1 113.83(17)
C13A N2A C9A 122.0(2)
C13A N2A Zn1 118.08(18)
C9A N2A Zn1 119.07(17)
C14A N3A C16A 120.1(2)
C14A N3A Zn1 115.17(18)
C16A N3A Zn1 124.70(16)
S2A O1A Zn1 127.21(11)
N2B Zn2 O1B 98.59(8)
N2B Zn2 N1B 74.75(9)
O1B Zn2 N1B 98.22(8)
N2B Zn2 N3B 75.78(9)
O1B Zn2 N3B 91.45(8)
N1B Zn2 N3B 150.02(9)
N2B Zn2 S1B 142.65(7)
O1B Zn2 S1B 115.45(6)
N1B Zn2 S1B 85.15(6)
N3B Zn2 S1B 116.08(6)
C1B S1B Zn2 96.62(10)
O3B S2B O2B 116.39(15)
O3B S2B O1B 115.12(12)
O2B S2B O1B 112.02(13)
O3B S2B C28B 104.03(14)
O2B S2B C28B 104.00(14)
O1B S2B C28B 103.30(13)
C2B C1B C6B 117.3(3)
C2B C1B S1B 118.9(2)
C6B C1B S1B 123.8(2)
C3B C2B C1B 121.7(3)
C3B C2B H2B 119.1
C1B C2B H2B 119.1
C4B C3B C2B 120.0(3)
C4B C3B H3B 120.0
C2B C3B H3B 120.0
C3B C4B C5B 120.5(3)
C3B C4B H4B 119.8
C5B C4B H4B 119.8
C4B C5B C6B 120.0(3)
C4B C5B H5B 120.0
C6B C5B H5B 120.0
C5B C6B N1B 124.3(3)
C5B C6B C1B 120.4(3)
N1B C6B C1B 115.2(2)
N1B C7B C9B 113.7(2)
N1B C7B C8B 128.7(3)
C9B C7B C8B 117.5(3)
C7B C8B H8B1 109.5
C7B C8B H8B2 109.5
H8B1 C8B H8B2 109.5
C7B C8B H8B3 109.5
H8B1 C8B H8B3 109.5
H8B2 C8B H8B3 109.5
N2B C9B C10B 120.2(3)
N2B C9B C7B 113.8(2)
C10B C9B C7B 125.9(3)
C11B C10B C9B 119.0(3)
C11B C10B H10B 120.5
C9B C10B H10B 120.5
C10B C11B C12B 120.0(3)
C10B C11B H11B 120.0
C12B C11B H11B 120.0
C11B C12B C13B 118.4(3)
C11B C12B H12B 120.8
C13B C12B H12B 120.8
N2B C13B C12B 120.8(3)
N2B C13B C14B 114.4(2)
C12B C13B C14B 124.8(3)
N3B C14B C15B 126.3(3)
N3B C14B C13B 115.3(2)
C15B C14B C13B 118.4(2)
C14B C15B H15D 109.5
C14B C15B H15E 109.5
H15D C15B H15E 109.5
C14B C15B H15F 109.5
H15D C15B H15F 109.5
H15E C15B H15F 109.5
C21B C16B C17B 122.9(3)
C21B C16B N3B 119.8(3)
C17B C16B N3B 117.1(2)
C16B C17B C18B 117.3(3)
C16B C17B C22B 123.1(3)
C18B C17B C22B 119.6(3)
C19B C18B C17B 120.9(3)
C19B C18B H18B 119.5
C17B C18B H18B 119.5
C20B C19B C18B 120.3(3)
C20B C19B H19B 119.9
C18B C19B H19B 119.9
C19B C20B C21B 121.1(3)
C19B C20B H20B 119.5
C21B C20B H20B 119.5
C16B C21B C20B 117.5(3)
C16B C21B C25B 123.6(3)
C20B C21B C25B 118.9(3)
C17B C22B C24B 110.5(2)
C17B C22B C23B 113.5(2)
C24B C22B C23B 109.5(3)
C17B C22B H22B 107.7
C24B C22B H22B 107.7
C23B C22B H22B 107.7
C22B C23B H23D 109.5
C22B C23B H23E 109.5
H23D C23B H23E 109.5
C22B C23B H23F 109.5
H23D C23B H23F 109.5
H23E C23B H23F 109.5
C22B C24B H24D 109.5
C22B C24B H24E 109.5
H24D C24B H24E 109.5
C22B C24B H24F 109.5
H24D C24B H24F 109.5
H24E C24B H24F 109.5
C27B C25B C21B 111.5(3)
C27B C25B C26B 110.8(3)
C21B C25B C26B 111.5(3)
C27B C25B H25B 107.6
C21B C25B H25B 107.6
C26B C25B H25B 107.6
C25B C26B H26D 109.5
C25B C26B H26E 109.5
H26D C26B H26E 109.5
C25B C26B H26F 109.5
H26D C26B H26F 109.5
H26E C26B H26F 109.5
C25B C27B H27D 109.5
C25B C27B H27E 109.5
H27D C27B H27E 109.5
C25B C27B H27F 109.5
H27D C27B H27F 109.5
H27E C27B H27F 109.5
F2B C28B F1B 107.5(2)
F2B C28B F3B 107.4(2)
F1B C28B F3B 107.2(2)
F2B C28B S2B 111.2(2)
F1B C28B S2B 113.0(2)
F3B C28B S2B 110.3(2)
C7B N1B C6B 128.6(2)
C7B N1B Zn2 116.82(19)
C6B N1B Zn2 113.73(18)
C13B N2B C9B 121.5(2)
C13B N2B Zn2 118.33(18)
C9B N2B Zn2 118.95(18)
C14B N3B C16B 120.8(2)
C14B N3B Zn2 115.02(18)
C16B N3B Zn2 124.15(16)
S2B O1B Zn2 134.20(12)
N2C Zn3 O1C 99.75(8)
N2C Zn3 N3C 75.51(9)
O1C Zn3 N3C 95.88(8)
N2C Zn3 N1C 74.54(9)
O1C Zn3 N1C 97.56(8)
N3C Zn3 N1C 148.80(8)
N2C Zn3 S1C 143.22(7)
O1C Zn3 S1C 113.38(6)
N3C Zn3 S1C 114.62(6)
N1C Zn3 S1C 85.33(6)
C1C S1C Zn3 97.10(10)
O3C S2C O2C 116.25(13)
O3C S2C O1C 113.87(12)
O2C S2C O1C 114.00(12)
O3C S2C C28C 104.02(15)
O2C S2C C28C 104.64(15)
O1C S2C C28C 101.85(13)
C2C C1C C6C 117.5(3)
C2C C1C S1C 118.5(2)
C6C C1C S1C 123.9(2)
C3C C2C C1C 121.6(3)
C3C C2C H2C 119.2
C1C C2C H2C 119.2
C2C C3C C4C 120.2(3)
C2C C3C H3C 119.9
C4C C3C H3C 119.9
C5C C4C C3C 119.7(3)
C5C C4C H4C 120.1
C3C C4C H4C 120.1
C4C C5C C6C 120.9(3)
C4C C5C H5C 119.6
C6C C5C H5C 119.6
C5C C6C N1C 124.4(3)
C5C C6C C1C 119.9(3)
N1C C6C C1C 115.7(2)
N1C C7C C8C 128.8(3)
N1C C7C C9C 113.7(2)
C8C C7C C9C 117.4(2)
C7C C8C H8C1 109.5
C7C C8C H8C2 109.5
H8C1 C8C H8C2 109.5
C7C C8C H8C3 109.5
H8C1 C8C H8C3 109.5
H8C2 C8C H8C3 109.5
N2C C9C C10C 120.4(3)
N2C C9C C7C 113.9(2)
C10C C9C C7C 125.6(3)
C11C C10C C9C 118.7(3)
C11C C10C H10C 120.7
C9C C10C H10C 120.7
C12C C11C C10C 119.9(3)
C12C C11C H11C 120.0
C10C C11C H11C 120.0
C11C C12C C13C 119.0(3)
C11C C12C H12C 120.5
C13C C12C H12C 120.5
N2C C13C C12C 120.5(3)
N2C C13C C14C 113.4(2)
C12C C13C C14C 126.1(3)
N3C C14C C15C 126.7(3)
N3C C14C C13C 115.7(2)
C15C C14C C13C 117.6(2)
C14C C15C H15G 109.5
C14C C15C H15H 109.5
H15G C15C H15H 109.5
C14C C15C H15I 109.5
H15G C15C H15I 109.5
H15H C15C H15I 109.5
C21C C16C C17C 122.4(3)
C21C C16C N3C 117.8(2)
C17C C16C N3C 119.7(2)
C18C C17C C16C 117.5(3)
C18C C17C C22C 120.3(3)
C16C C17C C22C 122.2(3)
C19C C18C C17C 120.6(3)
C19C C18C H18C 119.7
C17C C18C H18C 119.7
C20C C19C C18C 120.4(3)
C20C C19C H19C 119.8
C18C C19C H19C 119.8
C19C C20C C21C 121.9(3)
C19C C20C H20C 119.1
C21C C20C H20C 119.1
C20C C21C C16C 117.1(3)
C20C C21C C25C 120.8(3)
C16C C21C C25C 122.1(3)
C23C C22C C17C 112.5(3)
C23C C22C C24C 111.0(3)
C17C C22C C24C 109.3(3)
C23C C22C H22C 107.9
C17C C22C H22C 107.9
C24C C22C H22C 107.9
C22C C23C H23G 109.5
C22C C23C H23H 109.5
H23G C23C H23H 109.5
C22C C23C H23I 109.5
H23G C23C H23I 109.5
H23H C23C H23I 109.5
C22C C24C H24G 109.5
C22C C24C H24H 109.5
H24G C24C H24H 109.5
C22C C24C H24I 109.5
H24G C24C H24I 109.5
H24H C24C H24I 109.5
C26C C25C C21C 111.2(3)
C26C C25C C27C 109.9(3)
C21C C25C C27C 113.3(3)
C26C C25C H25C 107.4
C21C C25C H25C 107.4
C27C C25C H25C 107.4
C25C C26C H26G 109.5
C25C C26C H26H 109.5
H26G C26C H26H 109.5
C25C C26C H26I 109.5
H26G C26C H26I 109.5
H26H C26C H26I 109.5
C25C C27C H27G 109.5
C25C C27C H27H 109.5
H27G C27C H27H 109.5
C25C C27C H27I 109.5
H27G C27C H27I 109.5
H27H C27C H27I 109.5
F1C C28C F2C 108.2(3)
F1C C28C F3C 107.7(3)
F2C C28C F3C 108.0(3)
F1C C28C S2C 111.8(2)
F2C C28C S2C 111.1(2)
F3C C28C S2C 109.9(2)
C7C N1C C6C 128.0(2)
C7C N1C Zn3 116.52(19)
C6C N1C Zn3 113.81(17)
C9C N2C C13C 121.5(2)
C9C N2C Zn3 119.39(18)
C13C N2C Zn3 118.24(18)
C14C N3C C16C 120.2(2)
C14C N3C Zn3 115.51(18)
C16C N3C Zn3 124.24(16)
S2C O1C Zn3 126.43(11)
N1S C1S H1S1 109.5
N1S C1S H1S2 109.5
H1S1 C1S H1S2 109.5
N1S C1S H1S3 109.5
H1S1 C1S H1S3 109.5
H1S2 C1S H1S3 109.5
O2S N1S O1S 123.6(3)
O2S N1S C1S 119.0(3)
O1S N1S C1S 117.4(3)

loop_
_geom_bond_atom_site_label_1
_geom_bond_atom_site_label_2
_geom_bond_distance
Zn1 N2A 2.048(2)
Zn1 O1A 2.0996(18)
Zn1 N3A 2.169(2)
Zn1 N1A 2.200(2)
Zn1 S1A 2.2525(7)
S1A C1A 1.765(3)
S2A O2A 1.432(2)
S2A O3A 1.438(2)
S2A O1A 1.4590(19)
S2A C28A 1.826(3)
C1A C2A 1.402(4)
C1A C6A 1.416(4)
C2A C3A 1.383(4)
C2A H2A 0.9500
C3A C4A 1.389(4)
C3A H3A 0.9500
C4A C5A 1.382(4)
C4A H4A 0.9500
C5A C6A 1.400(4)
C5A H5A 0.9500
C6A N1A 1.411(3)
C7A N1A 1.281(3)
C7A C9A 1.496(4)
C7A C8A 1.501(4)
C8A H8A1 0.9800
C8A H8A2 0.9800
C8A H8A3 0.9800
C9A N2A 1.343(3)
C9A C10A 1.389(4)
C10A C11A 1.380(4)
C10A H10A 0.9500
C11A C12A 1.389(4)
C11A H11A 0.9500
C12A C13A 1.388(4)
C12A H12A 0.9500
C13A N2A 1.331(3)
C13A C14A 1.497(4)
C14A N3A 1.282(3)
C14A C15A 1.484(4)
C15A H15A 0.9800
C15A H15B 0.9800
C15A H15C 0.9800
C16A C17A 1.397(4)
C16A C21A 1.399(4)
C16A N3A 1.450(3)
C17A C18A 1.399(4)
C17A C22A 1.526(4)
C18A C19A 1.374(4)
C18A H18A 0.9500
C19A C20A 1.370(4)
C19A H19A 0.9500
C20A C21A 1.387(4)
C20A H20A 0.9500
C21A C25A 1.519(4)
C22A C23A 1.519(4)
C22A C24A 1.535(4)
C22A H22A 1.0000
C23A H23A 0.9800
C23A H23B 0.9800
C23A H23C 0.9800
C24A H24A 0.9800
C24A H24B 0.9800
C24A H24C 0.9800
C25A C26A 1.525(4)
C25A C27A 1.531(4)
C25A H25A 1.0000
C26A H26A 0.9800
C26A H26B 0.9800
C26A H26C 0.9800
C27A H27A 0.9800
C27A H27B 0.9800
C27A H27C 0.9800
C28A F3A 1.326(4)
C28A F1A 1.326(4)
C28A F2A 1.328(4)
Zn2 N2B 2.045(2)
Zn2 O1B 2.0923(19)
Zn2 N1B 2.189(2)
Zn2 N3B 2.191(2)
Zn2 S1B 2.2543(8)
S1B C1B 1.767(3)
S2B O3B 1.421(2)
S2B O2B 1.437(2)
S2B O1B 1.458(2)
S2B C28B 1.813(3)
C1B C2B 1.403(4)
C1B C6B 1.415(4)
C2B C3B 1.379(4)
C2B H2B 0.9500
C3B C4B 1.379(5)
C3B H3B 0.9500
C4B C5B 1.380(4)
C4B H4B 0.9500
C5B C6B 1.399(4)
C5B H5B 0.9500
C6B N1B 1.411(3)
C7B N1B 1.282(4)
C7B C9B 1.498(4)
C7B C8B 1.501(4)
C8B H8B1 0.9800
C8B H8B2 0.9800
C8B H8B3 0.9800
C9B N2B 1.338(3)
C9B C10B 1.386(4)
C10B C11B 1.376(4)
C10B H10B 0.9500
C11B C12B 1.382(4)
C11B H11B 0.9500
C12B C13B 1.388(4)
C12B H12B 0.9500
C13B N2B 1.328(3)
C13B C14B 1.500(4)
C14B N3B 1.282(3)
C14B C15B 1.491(4)
C15B H15D 0.9800
C15B H15E 0.9800
C15B H15F 0.9800
C16B C21B 1.386(4)
C16B C17B 1.397(4)
C16B N3B 1.451(3)
C17B C18B 1.400(4)
C17B C22B 1.517(4)
C18B C19B 1.379(4)
C18B H18B 0.9500
C19B C20B 1.376(4)
C19B H19B 0.9500
C20B C21B 1.400(4)
C20B H20B 0.9500
C21B C25B 1.522(4)
C22B C24B 1.518(4)
C22B C23B 1.522(4)
C22B H22B 1.0000
C23B H23D 0.9800
C23B H23E 0.9800
C23B H23F 0.9800
C24B H24D 0.9800
C24B H24E 0.9800
C24B H24F 0.9800
C25B C27B 1.521(4)
C25B C26B 1.539(4)
C25B H25B 1.0000
C26B H26D 0.9800
C26B H26E 0.9800
C26B H26F 0.9800
C27B H27D 0.9800
C27B H27E 0.9800
C27B H27F 0.9800
C28B F2B 1.328(3)
C28B F1B 1.331(3)
C28B F3B 1.331(3)
Zn3 N2C 2.049(2)
Zn3 O1C 2.0940(18)
Zn3 N3C 2.173(2)
Zn3 N1C 2.202(2)
Zn3 S1C 2.2521(8)
S1C C1C 1.768(3)
S2C O3C 1.428(2)
S2C O2C 1.434(2)
S2C O1C 1.4698(19)
S2C C28C 1.821(3)
C1C C2C 1.404(4)
C1C C6C 1.417(4)
C2C C3C 1.374(4)
C2C H2C 0.9500
C3C C4C 1.387(4)
C3C H3C 0.9500
C4C C5C 1.377(4)
C4C H4C 0.9500
C5C C6C 1.394(4)
C5C H5C 0.9500
C6C N1C 1.404(3)
C7C N1C 1.283(3)
C7C C8C 1.496(4)
C7C C9C 1.501(4)
C8C H8C1 0.9800
C8C H8C2 0.9800
C8C H8C3 0.9800
C9C N2C 1.333(3)
C9C C10C 1.390(4)
C10C C11C 1.381(4)
C10C H10C 0.9500
C11C C12C 1.378(4)
C11C H11C 0.9500
C12C C13C 1.380(4)
C12C H12C 0.9500
C13C N2C 1.339(3)
C13C C14C 1.497(4)
C14C N3C 1.278(3)
C14C C15C 1.489(4)
C15C H15G 0.9800
C15C H15H 0.9800
C15C H15I 0.9800
C16C C21C 1.397(4)
C16C C17C 1.406(4)
C16C N3C 1.444(3)
C17C C18C 1.399(4)
C17C C22C 1.516(4)
C18C C19C 1.383(4)
C18C H18C 0.9500
C19C C20C 1.367(4)
C19C H19C 0.9500
C20C C21C 1.393(4)
C20C H20C 0.9500
C21C C25C 1.514(4)
C22C C23C 1.514(5)
C22C C24C 1.525(4)
C22C H22C 1.0000
C23C H23G 0.9800
C23C H23H 0.9800
C23C H23I 0.9800
C24C H24G 0.9800
C24C H24H 0.9800
C24C H24I 0.9800
C25C C26C 1.514(4)
C25C C27C 1.530(4)
C25C H25C 1.0000
C26C H26G 0.9800
C26C H26H 0.9800
C26C H26I 0.9800
C27C H27G 0.9800
C27C H27H 0.9800
C27C H27I 0.9800
C28C F1C 1.322(4)
C28C F2C 1.324(4)
C28C F3C 1.333(3)
C1S N1S 1.481(4)
C1S H1S1 0.9800
C1S H1S2 0.9800
C1S H1S3 0.9800
N1S O2S 1.220(3)
N1S O1S 1.222(3)

loop_
_geom_torsion_atom_site_label_1
_geom_torsion_atom_site_label_2
_geom_torsion_atom_site_label_3
_geom_torsion_atom_site_label_4
_geom_torsion
N2A Zn1 S1A C1A -65.20(15)
O1A Zn1 S1A C1A 85.67(10)
N3A Zn1 S1A C1A -167.30(11)
N1A Zn1 S1A C1A -12.78(10)
Zn1 S1A C1A C2A -168.2(2)
Zn1 S1A C1A C6A 12.6(2)
C6A C1A C2A C3A 0.4(4)
S1A C1A C2A C3A -178.8(2)
C1A C2A C3A C4A -1.3(4)
C2A C3A C4A C5A 0.5(4)
C3A C4A C5A C6A 1.2(4)
C4A C5A C6A N1A -179.8(2)
C4A C5A C6A C1A -2.1(4)
C2A C1A C6A C5A 1.3(4)
S1A C1A C6A C5A -179.5(2)
C2A C1A C6A N1A 179.1(2)
S1A C1A C6A N1A -1.7(4)
N1A C7A C9A N2A 17.6(3)
C8A C7A C9A N2A -158.8(2)
N1A C7A C9A C10A -164.6(3)
C8A C7A C9A C10A 19.0(4)
N2A C9A C10A C11A 1.1(4)
C7A C9A C10A C11A -176.6(3)
C9A C10A C11A C12A 0.5(4)
C10A C11A C12A C13A -0.9(4)
C11A C12A C13A N2A -0.3(4)
C11A C12A C13A C14A 176.6(3)
N2A C13A C14A N3A -4.6(4)
C12A C13A C14A N3A 178.3(3)
N2A C13A C14A C15A 174.3(2)
C12A C13A C14A C15A -2.8(4)
C21A C16A C17A C18A -4.3(4)
N3A C16A C17A C18A 179.0(2)
C21A C16A C17A C22A 176.4(2)
N3A C16A C17A C22A -0.3(4)
C16A C17A C18A C19A 2.3(4)
C22A C17A C18A C19A -178.4(3)
C17A C18A C19A C20A 0.6(4)
C18A C19A C20A C21A -1.7(4)
C19A C20A C21A C16A -0.2(4)
C19A C20A C21A C25A 176.2(3)
C17A C16A C21A C20A 3.3(4)
N3A C16A C21A C20A 180.0(2)
C17A C16A C21A C25A -173.1(3)
N3A C16A C21A C25A 3.6(4)
C16A C17A C22A C23A 97.8(3)
C18A C17A C22A C23A -81.4(3)
C16A C17A C22A C24A -137.8(3)
C18A C17A C22A C24A 42.9(4)
C20A C21A C25A C26A 56.6(4)
C16A C21A C25A C26A -127.1(3)
C20A C21A C25A C27A -67.2(3)
C16A C21A C25A C27A 109.1(3)
O2A S2A C28A F3A -173.5(2)
O3A S2A C28A F3A 64.6(3)
O1A S2A C28A F3A -54.4(3)
O2A S2A C28A F1A -53.3(2)
O3A S2A C28A F1A -175.2(2)
O1A S2A C28A F1A 65.8(2)
O2A S2A C28A F2A 66.3(3)
O3A S2A C28A F2A -55.7(3)
O1A S2A C28A F2A -174.7(2)
C9A C7A N1A C6A -175.7(2)
C8A C7A N1A C6A 0.3(5)
C9A C7A N1A Zn1 -11.9(3)
C8A C7A N1A Zn1 164.0(2)
C5A C6A N1A C7A -29.6(4)
C1A C6A N1A C7A 152.6(3)
C5A C6A N1A Zn1 166.3(2)
C1A C6A N1A Zn1 -11.5(3)
N2A Zn1 N1A C7A 3.40(19)
O1A Zn1 N1A C7A 100.10(19)
N3A Zn1 N1A C7A -17.8(3)
S1A Zn1 N1A C7A -150.55(19)
N2A Zn1 N1A C6A 169.47(19)
O1A Zn1 N1A C6A -93.84(18)
N3A Zn1 N1A C6A 148.22(17)
S1A Zn1 N1A C6A 15.51(17)
C12A C13A N2A C9A 2.0(4)
C14A C13A N2A C9A -175.3(2)
C12A C13A N2A Zn1 -167.2(2)
C14A C13A N2A Zn1 15.6(3)
C10A C9A N2A C13A -2.4(4)
C7A C9A N2A C13A 175.6(2)
C10A C9A N2A Zn1 166.69(19)
C7A C9A N2A Zn1 -15.3(3)
O1A Zn1 N2A C13A 79.3(2)
N3A Zn1 N2A C13A -14.86(19)
N1A Zn1 N2A C13A 176.6(2)
S1A Zn1 N2A C13A -128.33(17)
O1A Zn1 N2A C9A -90.2(2)
N3A Zn1 N2A C9A 175.7(2)
N1A Zn1 N2A C9A 7.15(19)
S1A Zn1 N2A C9A 62.2(2)
C15A C14A N3A C16A -4.7(4)
C13A C14A N3A C16A 174.1(2)
C15A C14A N3A Zn1 173.6(2)
C13A C14A N3A Zn1 -7.6(3)
C17A C16A N3A C14A -99.0(3)
C21A C16A N3A C14A 84.2(3)
C17A C16A N3A Zn1 82.9(3)
C21A C16A N3A Zn1 -93.9(3)
N2A Zn1 N3A C14A 11.89(19)
O1A Zn1 N3A C14A -85.7(2)
N1A Zn1 N3A C14A 33.1(3)
S1A Zn1 N3A C14A 159.20(18)
N2A Zn1 N3A C16A -169.9(2)
O1A Zn1 N3A C16A 92.6(2)
N1A Zn1 N3A C16A -148.7(2)
S1A Zn1 N3A C16A -22.6(2)
O2A S2A O1A Zn1 -62.67(18)
O3A S2A O1A Zn1 74.12(17)
C28A S2A O1A Zn1 -174.79(15)
N2A Zn1 O1A S2A 36.52(15)
N3A Zn1 O1A S2A 112.58(14)
N1A Zn1 O1A S2A -39.25(15)
S1A Zn1 O1A S2A -128.21(13)
N2B Zn2 S1B C1B -74.22(14)
O1B Zn2 S1B C1B 79.47(11)
N1B Zn2 S1B C1B -17.34(11)
N3B Zn2 S1B C1B -175.21(11)
Zn2 S1B C1B C2B -164.9(2)
Zn2 S1B C1B C6B 16.3(3)
C6B C1B C2B C3B -3.0(4)
S1B C1B C2B C3B 178.1(2)
C1B C2B C3B C4B 0.2(5)
C2B C3B C4B C5B 1.8(5)
C3B C4B C5B C6B -0.7(5)
C4B C5B C6B N1B -178.2(3)
C4B C5B C6B C1B -2.3(4)
C2B C1B C6B C5B 4.0(4)
S1B C1B C6B C5B -177.2(2)
C2B C1B C6B N1B -179.7(2)
S1B C1B C6B N1B -0.9(4)
N1B C7B C9B N2B 14.5(4)
C8B C7B C9B N2B -163.0(3)
N1B C7B C9B C10B -167.9(3)
C8B C7B C9B C10B 14.7(4)
N2B C9B C10B C11B 0.0(4)
C7B C9B C10B C11B -177.5(3)
C9B C10B C11B C12B 1.2(4)
C10B C11B C12B C13B -1.7(4)
C11B C12B C13B N2B 1.1(4)
C11B C12B C13B C14B -178.6(3)
N2B C13B C14B N3B -9.4(4)
C12B C13B C14B N3B 170.3(3)
N2B C13B C14B C15B 171.0(2)
C12B C13B C14B C15B -9.4(4)
C21B C16B C17B C18B -1.3(4)
N3B C16B C17B C18B -177.9(2)
C21B C16B C17B C22B -179.2(3)
N3B C16B C17B C22B 4.2(4)
C16B C17B C18B C19B 1.0(4)
C22B C17B C18B C19B 179.0(3)
C17B C18B C19B C20B -0.3(4)
C18B C19B C20B C21B 0.0(4)
C17B C16B C21B C20B 0.9(4)
N3B C16B C21B C20B 177.4(2)
C17B C16B C21B C25B -178.6(3)
N3B C16B C21B C25B -2.1(4)
C19B C20B C21B C16B -0.3(4)
C19B C20B C21B C25B 179.3(3)
C16B C17B C22B C24B 102.5(3)
C18B C17B C22B C24B -75.4(3)
C16B C17B C22B C23B -133.9(3)
C18B C17B C22B C23B 48.2(4)
C16B C21B C25B C27B 119.6(3)
C20B C21B C25B C27B -60.0(4)
C16B C21B C25B C26B -116.0(3)
C20B C21B C25B C26B 64.4(4)
O3B S2B C28B F2B -68.0(2)
O2B S2B C28B F2B 169.7(2)
O1B S2B C28B F2B 52.6(2)
O3B S2B C28B F1B 171.0(2)
O2B S2B C28B F1B 48.7(2)
O1B S2B C28B F1B -68.4(2)
O3B S2B C28B F3B 51.0(2)
O2B S2B C28B F3B -71.3(2)
O1B S2B C28B F3B 171.56(19)
C9B C7B N1B C6B -175.9(3)
C8B C7B N1B C6B 1.1(5)
C9B C7B N1B Zn2 -7.0(3)
C8B C7B N1B Zn2 170.1(2)
C5B C6B N1B C7B -31.6(4)
C1B C6B N1B C7B 152.3(3)
C5B C6B N1B Zn2 159.2(2)
C1B C6B N1B Zn2 -16.9(3)
N2B Zn2 N1B C7B -0.5(2)
O1B Zn2 N1B C7B 96.2(2)
N3B Zn2 N1B C7B -11.3(3)
S1B Zn2 N1B C7B -148.7(2)
N2B Zn2 N1B C6B 170.1(2)
O1B Zn2 N1B C6B -93.22(18)
N3B Zn2 N1B C6B 159.22(18)
S1B Zn2 N1B C6B 21.84(17)
C12B C13B N2B C9B 0.1(4)
C14B C13B N2B C9B 179.8(2)
C12B C13B N2B Zn2 -167.2(2)
C14B C13B N2B Zn2 12.5(3)
C10B C9B N2B C13B -0.7(4)
C7B C9B N2B C13B 177.1(2)
C10B C9B N2B Zn2 166.6(2)
C7B C9B N2B Zn2 -15.6(3)
O1B Zn2 N2B C13B 80.6(2)
N1B Zn2 N2B C13B 176.9(2)
N3B Zn2 N2B C13B -8.69(19)
S1B Zn2 N2B C13B -123.24(18)
O1B Zn2 N2B C9B -87.0(2)
N1B Zn2 N2B C9B 9.2(2)
N3B Zn2 N2B C9B -176.3(2)
S1B Zn2 N2B C9B 69.1(2)
C15B C14B N3B C16B -1.0(4)
C13B C14B N3B C16B 179.4(2)
C15B C14B N3B Zn2 -178.2(2)
C13B C14B N3B Zn2 2.2(3)
C21B C16B N3B C14B 86.7(3)
C17B C16B N3B C14B -96.6(3)
C21B C16B N3B Zn2 -96.3(3)
C17B C16B N3B Zn2 80.4(3)
N2B Zn2 N3B C14B 3.11(19)
O1B Zn2 N3B C14B -95.4(2)
N1B Zn2 N3B C14B 13.9(3)
S1B Zn2 N3B C14B 145.20(18)
N2B Zn2 N3B C16B -174.0(2)
O1B Zn2 N3B C16B 87.5(2)
N1B Zn2 N3B C16B -163.21(19)
S1B Zn2 N3B C16B -31.9(2)
O3B S2B O1B Zn2 7.9(2)
O2B S2B O1B Zn2 143.87(16)
C28B S2B O1B Zn2 -104.80(17)
N2B Zn2 O1B S2B 50.20(17)
N1B Zn2 O1B S2B -25.50(17)
N3B Zn2 O1B S2B 126.04(16)
S1B Zn2 O1B S2B -114.02(15)
N2C Zn3 S1C C1C 71.16(15)
O1C Zn3 S1C C1C -81.28(11)
N3C Zn3 S1C C1C 170.00(11)
N1C Zn3 S1C C1C 14.95(11)
Zn3 S1C C1C C2C 167.3(2)
Zn3 S1C C1C C6C -13.6(3)
C6C C1C C2C C3C 1.5(4)
S1C C1C C2C C3C -179.4(2)
C1C C2C C3C C4C 1.3(5)
C2C C3C C4C C5C -1.7(5)
C3C C4C C5C C6C -0.7(4)
C4C C5C C6C N1C -179.4(3)
C4C C5C C6C C1C 3.5(4)
C2C C1C C6C C5C -3.8(4)
S1C C1C C6C C5C 177.1(2)
C2C C1C C6C N1C 178.9(2)
S1C C1C C6C N1C -0.3(4)
N1C C7C C9C N2C -15.5(3)
C8C C7C C9C N2C 160.5(2)
N1C C7C C9C C10C 167.3(3)
C8C C7C C9C C10C -16.8(4)
N2C C9C C10C C11C -0.3(4)
C7C C9C C10C C11C 176.8(3)
C9C C10C C11C C12C -1.2(4)
C10C C11C C12C C13C 1.8(4)
C11C C12C C13C N2C -0.9(4)
C11C C12C C13C C14C -178.3(3)
N2C C13C C14C N3C 6.1(3)
C12C C13C C14C N3C -176.3(3)
N2C C13C C14C C15C -172.6(2)
C12C C13C C14C C15C 5.0(4)
C21C C16C C17C C18C -3.3(4)
N3C C16C C17C C18C -179.5(2)
C21C C16C C17C C22C 175.6(3)
N3C C16C C17C C22C -0.5(4)
C16C C17C C18C C19C 0.8(4)
C22C C17C C18C C19C -178.1(3)
C17C C18C C19C C20C 1.2(5)
C18C C19C C20C C21C -0.8(5)
C19C C20C C21C C16C -1.6(4)
C19C C20C C21C C25C 178.9(3)
C17C C16C C21C C20C 3.7(4)
N3C C16C C21C C20C 179.9(2)
C17C C16C C21C C25C -176.9(3)
N3C C16C C21C C25C -0.7(4)
C18C C17C C22C C23C -59.8(4)
C16C C17C C22C C23C 121.3(3)
C18C C17C C22C C24C 64.0(4)
C16C C17C C22C C24C -114.9(3)
C20C C21C C25C C26C 76.5(4)
C16C C21C C25C C26C -102.9(3)
C20C C21C C25C C27C -47.8(4)
C16C C21C C25C C27C 132.7(3)
O3C S2C C28C F1C 173.3(2)
O2C S2C C28C F1C 50.8(3)
O1C S2C C28C F1C -68.1(2)
O3C S2C C28C F2C -65.7(3)
O2C S2C C28C F2C 171.9(2)
O1C S2C C28C F2C 52.9(3)
O3C S2C C28C F3C 53.7(3)
O2C S2C C28C F3C -68.7(3)
O1C S2C C28C F3C 172.3(2)
C8C C7C N1C C6C -1.8(5)
C9C C7C N1C C6C 173.6(2)
C8C C7C N1C Zn3 -165.9(2)
C9C C7C N1C Zn3 9.4(3)
C5C C6C N1C C7C 33.8(4)
C1C C6C N1C C7C -149.0(3)
C5C C6C N1C Zn3 -161.7(2)
C1C C6C N1C Zn3 15.5(3)
N2C Zn3 N1C C7C -1.81(19)
O1C Zn3 N1C C7C -99.89(19)
N3C Zn3 N1C C7C 14.9(3)
S1C Zn3 N1C C7C 147.11(19)
N2C Zn3 N1C C6C -168.22(19)
O1C Zn3 N1C C6C 93.70(18)
N3C Zn3 N1C C6C -151.54(17)
S1C Zn3 N1C C6C -19.30(17)
C10C C9C N2C C13C 1.2(4)
C7C C9C N2C C13C -176.3(2)
C10C C9C N2C Zn3 -167.9(2)
C7C C9C N2C Zn3 14.6(3)
C12C C13C N2C C9C -0.6(4)
C14C C13C N2C C9C 177.2(2)
C12C C13C N2C Zn3 168.7(2)
C14C C13C N2C Zn3 -13.6(3)
O1C Zn3 N2C C9C 87.7(2)
N3C Zn3 N2C C9C -178.7(2)
N1C Zn3 N2C C9C -7.53(19)
S1C Zn3 N2C C9C -66.8(2)
O1C Zn3 N2C C13C -81.8(2)
N3C Zn3 N2C C13C 11.84(19)
N1C Zn3 N2C C13C -177.0(2)
S1C Zn3 N2C C13C 123.75(18)
C15C C14C N3C C16C 4.0(4)
C13C C14C N3C C16C -174.5(2)
C15C C14C N3C Zn3 -177.9(2)
C13C C14C N3C Zn3 3.6(3)
C21C C16C N3C C14C 94.6(3)
C17C C16C N3C C14C -89.1(3)
C21C C16C N3C Zn3 -83.3(3)
C17C C16C N3C Zn3 93.0(3)
N2C Zn3 N3C C14C -8.10(19)
O1C Zn3 N3C C14C 90.5(2)
N1C Zn3 N3C C14C -24.7(3)
S1C Zn3 N3C C14C -150.44(18)
N2C Zn3 N3C C16C 169.9(2)
O1C Zn3 N3C C16C -91.5(2)
N1C Zn3 N3C C16C 153.30(19)
S1C Zn3 N3C C16C 27.6(2)
O3C S2C O1C Zn3 -77.47(17)
O2C S2C O1C Zn3 59.12(18)
C28C S2C O1C Zn3 171.22(16)
N2C Zn3 O1C S2C -32.79(15)
N3C Zn3 O1C S2C -109.05(14)
N1C Zn3 O1C S2C 42.73(15)
S1C Zn3 O1C S2C 130.89(12)
